data_7238829
loop_
_publ_author_name
'Lin, Jian-Wen'
'Thanasekaran, Pounraj'
'Chang, Jing-Shang'
'Wu, Jing-Yun'
'Lai, Long-Li'
'Lu, Kuang-Lieh'

_publ_section_title
;
 Host--guest key--lock hydrogen-bonding interactions: a rare case in the
 design of a V-shaped polycarboxylate Ni(ii)-based chiral coordination
 polymer
;
_journal_issue 45
_journal_name_full CrystEngComm
_journal_page_first 9798
_journal_paper_doi 10.1039/c3ce41047a
_journal_volume 15
_journal_year 2013
_chemical_formula_sum 'C44 H42 N8 Ni2 O11'
_chemical_formula_weight 976.28
_space_group_IT_number 15
_space_group_name_Hall '-C 2yc'
_space_group_name_H-M_alt 'C 1 2/c 1'
_symmetry_cell_setting monoclinic
_symmetry_space_group_name_H-M 'C 1 2/c 1'
_atom_sites_solution_hydrogens geom
_atom_sites_solution_primary direct
_atom_sites_solution_secondary difmap
_audit_creation_method SHELXL-97
_cell_angle_alpha 90.00
_cell_angle_beta 113.8480(10)
_cell_angle_gamma 90.00
_cell_formula_units_Z 4
_cell_length_a 18.9270(8)
_cell_length_b 15.5587(7)
_cell_length_c 15.9579(6)
_cell_measurement_reflns_used 6703
_cell_measurement_temperature 296(2)
_cell_measurement_theta_max 23.85
_cell_measurement_theta_min 2.52
_cell_volume 4298.1(3)
_computing_cell_refinement 'Bruker SAINT'
_computing_data_collection 'Bruker SMART'
_computing_data_reduction 'Bruker SAINT'
_computing_structure_refinement 'SHELXL-97 (Sheldrick, 1997)'
_computing_structure_solution 'SHELXS-97 (Sheldrick, 1990)'
_diffrn_ambient_temperature 296(2)
_diffrn_measured_fraction_theta_full 0.999
_diffrn_measured_fraction_theta_max 0.999
_diffrn_measurement_device_type 'CCD area detector'
_diffrn_measurement_method 'phi and omega scans'
_diffrn_radiation_monochromator graphite
_diffrn_radiation_source 'fine-focus sealed tube'
_diffrn_radiation_type MoK\a
_diffrn_radiation_wavelength 0.71073
_diffrn_reflns_av_R_equivalents 0.0499
_diffrn_reflns_av_sigmaI/netI 0.0346
_diffrn_reflns_limit_h_max 22
_diffrn_reflns_limit_h_min -22
_diffrn_reflns_limit_k_max 17
_diffrn_reflns_limit_k_min -18
_diffrn_reflns_limit_l_max 18
_diffrn_reflns_limit_l_min -14
_diffrn_reflns_number 33995
_diffrn_reflns_theta_full 25.03
_diffrn_reflns_theta_max 25.03
_diffrn_reflns_theta_min 1.76
_exptl_absorpt_coefficient_mu 0.948
_exptl_absorpt_correction_T_max 0.7452
_exptl_absorpt_correction_T_min 0.6730
_exptl_absorpt_correction_type multi-scan
_exptl_absorpt_process_details 'Bruker SADABS, 1996'
_exptl_crystal_colour green
_exptl_crystal_density_diffrn 1.509
_exptl_crystal_density_method 'not measured'
_exptl_crystal_description prism
_exptl_crystal_F_000 2024
_exptl_crystal_size_max 0.20
_exptl_crystal_size_mid 0.12
_exptl_crystal_size_min 0.05
_refine_diff_density_max 1.577
_refine_diff_density_min -0.769
_refine_diff_density_rms 0.116
_refine_ls_extinction_method none
_refine_ls_goodness_of_fit_ref 1.070
_refine_ls_hydrogen_treatment constr
_refine_ls_matrix_type full
_refine_ls_number_parameters 293
_refine_ls_number_reflns 3798
_refine_ls_number_restraints 1
_refine_ls_restrained_S_all 1.071
_refine_ls_R_factor_all 0.0997
_refine_ls_R_factor_gt 0.0731
_refine_ls_shift/su_max 0.000
_refine_ls_shift/su_mean 0.000
_refine_ls_structure_factor_coef Fsqd
_refine_ls_weighting_details 'calc w=1/[\s^2^(Fo^2^)+(0.1528P)^2^+12.6053P] where P=(Fo^2^+2Fc^2^)/3'
_refine_ls_weighting_scheme calc
_refine_ls_wR_factor_gt 0.2187
_refine_ls_wR_factor_ref 0.2468
_reflns_number_gt 2713
_reflns_number_total 3798
_reflns_threshold_expression >2sigma(I)
_cod_data_source_file c3ce41047a.txt
_cod_data_source_block cpd_3
_cod_depositor_comments
;
The following automatic conversions were performed:

data item '_symmetry_cell_setting' value 'Monoclinic' was changed to
'monoclinic' in accordance with the
/home/saulius/struct/COD-crude-data/automatic-downloads/DataCite-retrospective/RSC/depositions/lib/dictionaries/cif_core.dic
dictionary named 'cif_core.dic' version 2.4.2 last updated on
2011-04-26.

Automatic conversion script
Id: cif_fix_values 6909 2019-04-08 15:41:33Z antanas 
;
_cod_original_sg_symbol_H-M C2/c
_cod_database_code 7238829

loop_
_symmetry_equiv_pos_as_xyz
'x, y, z'
'-x, y, -z+1/2'
'x+1/2, y+1/2, z'
'-x+1/2, y+1/2, -z+1/2'
'-x, -y, -z'
'x, -y, z-1/2'
'-x+1/2, -y+1/2, -z'
'x+1/2, -y+1/2, z-1/2'

loop_
_atom_site_label
_atom_site_type_symbol
_atom_site_fract_x
_atom_site_fract_y
_atom_site_fract_z
_atom_site_U_iso_or_equiv
_atom_site_adp_type
_atom_site_occupancy
_atom_site_symmetry_multiplicity
_atom_site_calc_flag
_atom_site_refinement_flags
_atom_site_disorder_group
Ni1 Ni 0.26004(4) 0.70833(5) 0.16830(5) 0.0485(3) Uani 1 1 d . .
O1 O 0.0000 0.4010(4) -0.2500 0.0708(19) Uani 1 2 d S .
O2 O 0.2585(3) 0.5902(4) -0.1382(4) 0.0977(18) Uani 1 1 d . .
O3A O 0.1736(3) 0.6946(3) -0.1631(4) 0.0463(13) Uiso 0.80 1 d P 1
O3B O 0.1493(17) 0.6816(17) -0.145(2) 0.094(10) Uiso 0.20 1 d PD 2
O4 O 0.2468(2) 0.6429(3) 0.0455(3) 0.0572(11) Uani 1 1 d . .
O5 O 0.1781(3) 0.6054(3) 0.1200(3) 0.0667(12) Uani 1 1 d . .
O6 O 0.1629(4) 0.7855(4) 0.0694(5) 0.113(2) Uani 1 1 d . .
H101 H 0.1776 0.8360 0.0787 0.170 Uiso 1 1 d R .
H102 H 0.1520 0.7711 0.0135 0.170 Uiso 1 1 d R .
N1 N 0.1540(3) 0.8437(3) 0.4666(3) 0.0561(13) Uani 1 1 d . .
N2 N 0.0297(3) 0.9638(3) 0.4129(3) 0.0490(12) Uani 1 1 d . .
N3 N 0.2321(3) 0.7516(3) 0.2714(3) 0.0483(11) Uani 1 1 d . .
N4 N -0.1501(3) 1.1305(3) 0.2521(3) 0.0475(11) Uani 1 1 d . .
C1 C 0.0466(4) 0.4512(4) -0.1758(4) 0.0575(16) Uani 1 1 d . .
C2 C 0.0950(5) 0.5102(5) -0.1883(4) 0.078(2) Uani 1 1 d . .
H2 H 0.0956 0.5168 -0.2459 0.094 Uiso 1 1 calc R .
C3 C 0.1425(4) 0.5596(5) -0.1166(4) 0.0691(19) Uani 1 1 d . .
C4 C 0.1406(4) 0.5481(4) -0.0303(4) 0.0547(15) Uani 1 1 d . .
C5 C 0.0920(4) 0.4865(4) -0.0192(4) 0.0536(15) Uani 1 1 d . .
H5 H 0.0914 0.4787 0.0383 0.064 Uiso 1 1 calc R .
C6 C 0.0452(4) 0.4371(4) -0.0906(4) 0.0602(16) Uani 1 1 d . .
H6 H 0.0134 0.3954 -0.0824 0.072 Uiso 1 1 calc R .
C7 C 0.1971(4) 0.6203(5) -0.1387(4) 0.0651(18) Uani 1 1 d D .
C8 C 0.1913(4) 0.6009(4) 0.0501(4) 0.0523(14) Uani 1 1 d . .
C9 C 0.0803(4) 0.8176(4) 0.4655(5) 0.0657(19) Uani 1 1 d . .
H9A H 0.0818 0.8227 0.5268 0.079 Uiso 1 1 calc R .
H9B H 0.0711 0.7577 0.4474 0.079 Uiso 1 1 calc R .
C10 C 0.0150(4) 0.8711(4) 0.4007(5) 0.0607(16) Uani 1 1 d . .
H10A H 0.0059 0.8557 0.3383 0.073 Uiso 1 1 calc R .
H10B H -0.0316 0.8578 0.4097 0.073 Uiso 1 1 calc R .
C11 C 0.1097(4) 0.9923(4) 0.4363(4) 0.0597(16) Uani 1 1 d . .
H11A H 0.1170 1.0484 0.4650 0.072 Uiso 1 1 calc R .
H11B H 0.1180 0.9980 0.3804 0.072 Uiso 1 1 calc R .
C12 C 0.1692(4) 0.9306(4) 0.5004(4) 0.0623(17) Uani 1 1 d . .
H12A H 0.2203 0.9476 0.5062 0.075 Uiso 1 1 calc R .
H12B H 0.1683 0.9335 0.5606 0.075 Uiso 1 1 calc R .
C13 C 0.1696(4) 0.7188(4) 0.2804(5) 0.0658(19) Uani 1 1 d . .
H13 H 0.1433 0.6741 0.2417 0.079 Uiso 1 1 calc R .
C14 C 0.1428(4) 0.7470(4) 0.3424(5) 0.0680(19) Uani 1 1 d . .
H14 H 0.0995 0.7212 0.3452 0.082 Uiso 1 1 calc R .
C15 C 0.1790(3) 0.8140(4) 0.4021(4) 0.0466(14) Uani 1 1 d . .
C16 C 0.2448(4) 0.8463(4) 0.3939(4) 0.0538(15) Uani 1 1 d . .
H16 H 0.2731 0.8901 0.4326 0.065 Uiso 1 1 calc R .
C17 C 0.2679(4) 0.8139(4) 0.3290(4) 0.0516(14) Uani 1 1 d . .
H17 H 0.3118 0.8374 0.3254 0.062 Uiso 1 1 calc R .
C18 C -0.1622(4) 1.0479(4) 0.2661(4) 0.0499(14) Uani 1 1 d . .
H18 H -0.2125 1.0273 0.2390 0.060 Uiso 1 1 calc R .
C19 C -0.1056(4) 0.9920(4) 0.3175(4) 0.0521(15) Uani 1 1 d . .
H19 H -0.1183 0.9352 0.3234 0.063 Uiso 1 1 calc R .
C20 C -0.0288(3) 1.0190(4) 0.3614(3) 0.0449(13) Uani 1 1 d . .
C21 C -0.0168(3) 1.1060(4) 0.3480(4) 0.0519(14) Uani 1 1 d . .
H21 H 0.0326 1.1292 0.3755 0.062 Uiso 1 1 calc R .
C22 C -0.0768(4) 1.1568(4) 0.2951(4) 0.0503(14) Uani 1 1 d . .
H22 H -0.0662 1.2141 0.2884 0.060 Uiso 1 1 calc R .

loop_
_atom_site_aniso_label
_atom_site_aniso_U_11
_atom_site_aniso_U_22
_atom_site_aniso_U_33
_atom_site_aniso_U_23
_atom_site_aniso_U_13
_atom_site_aniso_U_12
Ni1 0.0616(6) 0.0528(5) 0.0394(5) -0.0004(3) 0.0292(4) 0.0064(3)
O1 0.085(4) 0.039(3) 0.059(4) 0.000 -0.002(3) 0.000
O2 0.097(4) 0.112(5) 0.105(4) 0.003(4) 0.062(3) 0.020(4)
O4 0.066(3) 0.064(3) 0.042(2) -0.0072(19) 0.023(2) -0.003(2)
O5 0.073(3) 0.081(3) 0.048(2) -0.011(2) 0.028(2) -0.002(2)
O6 0.113(5) 0.106(5) 0.111(5) 0.016(4) 0.036(4) 0.049(4)
N1 0.069(3) 0.060(3) 0.052(3) 0.000(2) 0.038(3) 0.014(3)
N2 0.058(3) 0.052(3) 0.045(3) -0.002(2) 0.029(2) 0.007(2)
N3 0.057(3) 0.048(3) 0.051(3) -0.009(2) 0.034(2) -0.005(2)
N4 0.058(3) 0.055(3) 0.034(2) -0.001(2) 0.022(2) 0.004(2)
C1 0.063(4) 0.035(3) 0.055(4) 0.004(3) 0.005(3) 0.002(3)
C2 0.101(6) 0.073(5) 0.039(3) 0.005(3) 0.006(3) -0.021(4)
C3 0.084(5) 0.063(4) 0.043(3) 0.005(3) 0.009(3) -0.020(4)
C4 0.064(4) 0.048(3) 0.045(3) 0.000(3) 0.015(3) -0.004(3)
C5 0.062(4) 0.049(3) 0.050(3) 0.001(3) 0.023(3) 0.006(3)
C6 0.071(4) 0.039(3) 0.065(4) 0.008(3) 0.021(3) 0.002(3)
C7 0.069(4) 0.080(5) 0.054(4) -0.004(3) 0.033(3) 0.016(4)
C8 0.060(4) 0.053(4) 0.045(3) 0.011(3) 0.022(3) 0.007(3)
C9 0.089(5) 0.066(4) 0.071(4) 0.013(3) 0.062(4) 0.018(4)
C10 0.068(4) 0.054(4) 0.075(4) 0.007(3) 0.045(4) 0.004(3)
C11 0.061(4) 0.064(4) 0.055(4) -0.013(3) 0.025(3) 0.002(3)
C12 0.065(4) 0.076(5) 0.047(3) -0.014(3) 0.024(3) 0.015(3)
C13 0.088(5) 0.051(4) 0.081(5) -0.026(3) 0.059(4) -0.024(3)
C14 0.087(5) 0.059(4) 0.087(5) -0.021(4) 0.065(4) -0.024(4)
C15 0.056(3) 0.050(3) 0.041(3) 0.006(2) 0.028(3) 0.012(3)
C16 0.061(4) 0.057(4) 0.048(3) -0.017(3) 0.027(3) -0.006(3)
C17 0.048(3) 0.062(4) 0.049(3) -0.009(3) 0.025(3) -0.006(3)
C18 0.056(3) 0.056(4) 0.042(3) 0.002(3) 0.023(3) -0.001(3)
C19 0.066(4) 0.049(3) 0.050(3) 0.002(3) 0.032(3) -0.002(3)
C20 0.062(4) 0.048(3) 0.038(3) -0.001(2) 0.034(3) 0.001(3)
C21 0.052(3) 0.060(4) 0.049(3) -0.003(3) 0.026(3) -0.003(3)
C22 0.065(4) 0.050(3) 0.040(3) 0.002(3) 0.026(3) 0.002(3)

loop_
_atom_type_symbol
_atom_type_description
_atom_type_scat_dispersion_real
_atom_type_scat_dispersion_imag
_atom_type_scat_source
C C 0.0033 0.0016 'International Tables Vol C Tables 4.2.6.8 and 6.1.1.4'
H H 0.0000 0.0000 'International Tables Vol C Tables 4.2.6.8 and 6.1.1.4'
N N 0.0061 0.0033 'International Tables Vol C Tables 4.2.6.8 and 6.1.1.4'
O O 0.0106 0.0060 'International Tables Vol C Tables 4.2.6.8 and 6.1.1.4'
Ni Ni 0.3393 1.1124 'International Tables Vol C Tables 4.2.6.8 and 6.1.1.4'

loop_
_geom_angle_atom_site_label_1
_geom_angle_atom_site_label_2
_geom_angle_atom_site_label_3
_geom_angle
_geom_angle_site_symmetry_1
_geom_angle_site_symmetry_3
O3A Ni1 N3 99.0(2) 7_565 .
O3A Ni1 N4 95.9(2) 7_565 3_545
N3 Ni1 N4 94.88(19) . 3_545
O3A Ni1 O4 99.5(2) 7_565 .
N3 Ni1 O4 158.29(19) . .
N4 Ni1 O4 94.30(17) 3_545 .
O3A Ni1 O5 158.5(2) 7_565 .
N3 Ni1 O5 98.68(18) . .
N4 Ni1 O5 94.67(19) 3_545 .
O4 Ni1 O5 60.96(17) . .
O3A Ni1 O6 85.1(2) 7_565 .
N3 Ni1 O6 89.1(2) . .
N4 Ni1 O6 175.6(2) 3_545 .
O4 Ni1 O6 81.3(2) . .
O5 Ni1 O6 83.0(2) . .
O3A Ni1 C8 129.1(2) 7_565 .
N3 Ni1 C8 127.9(2) . .
N4 Ni1 C8 98.00(19) 3_545 .
O4 Ni1 C8 30.93(17) . .
O5 Ni1 C8 30.26(18) . .
O6 Ni1 C8 78.1(2) . .
C1 O1 C1 111.8(6) . 2_554
C7 O3A Ni1 124.6(5) . 7_565
C8 O4 Ni1 89.1(4) . .
C8 O5 Ni1 89.2(4) . .
C15 N1 C12 121.2(5) . .
C15 N1 C9 121.2(6) . .
C12 N1 C9 108.3(5) . .
C20 N2 C10 118.0(5) . .
C20 N2 C11 117.3(5) . .
C10 N2 C11 116.7(5) . .
C17 N3 C13 115.5(5) . .
C17 N3 Ni1 125.3(4) . .
C13 N3 Ni1 119.1(4) . .
C22 N4 C18 114.8(5) . .
C22 N4 Ni1 124.1(4) . 3_455
C18 N4 Ni1 121.0(4) . 3_455
C2 C1 C6 121.8(6) . .
C2 C1 O1 118.9(6) . .
C6 C1 O1 119.2(6) . .
C1 C2 C3 120.5(7) . .
C2 C3 C4 118.6(6) . .
C2 C3 C7 115.3(6) . .
C4 C3 C7 126.0(6) . .
C5 C4 C3 119.6(6) . .
C5 C4 C8 119.8(5) . .
C3 C4 C8 120.6(6) . .
C6 C5 C4 121.6(6) . .
C5 C6 C1 117.8(6) . .
O3A C7 O2 124.3(7) . .
O3A C7 O3B 30.2(16) . .
O2 C7 O3B 153.7(18) . .
O3A C7 C3 116.9(6) . .
O2 C7 C3 118.5(7) . .
O3B C7 C3 87.7(17) . .
O5 C8 O4 119.8(6) . .
O5 C8 C4 120.6(6) . .
O4 C8 C4 119.5(5) . .
O5 C8 Ni1 60.6(3) . .
O4 C8 Ni1 60.0(3) . .
C4 C8 Ni1 170.1(4) . .
N1 C9 C10 112.0(5) . .
N2 C10 C9 113.2(6) . .
N2 C11 C12 112.8(6) . .
N1 C12 C11 111.1(5) . .
N3 C13 C14 124.0(6) . .
C13 C14 C15 121.1(6) . .
N1 C15 C14 122.7(5) . .
N1 C15 C16 122.6(6) . .
C14 C15 C16 114.7(5) . .
C17 C16 C15 120.4(6) . .
N3 C17 C16 124.4(6) . .
N4 C18 C19 124.4(6) . .
C18 C19 C20 120.8(6) . .
N2 C20 C19 122.1(5) . .
N2 C20 C21 123.4(5) . .
C19 C20 C21 114.4(5) . .
C22 C21 C20 120.6(6) . .
N4 C22 C21 124.9(6) . .

loop_
_geom_bond_atom_site_label_1
_geom_bond_atom_site_label_2
_geom_bond_distance
_geom_bond_site_symmetry_2
Ni1 O3A 1.987(6) 7_565
Ni1 N3 2.036(4) .
Ni1 N4 2.076(5) 3_545
Ni1 O4 2.132(4) .
Ni1 O5 2.144(5) .
Ni1 O6 2.228(6) .
Ni1 C8 2.462(6) .
O1 C1 1.394(7) .
O1 C1 1.394(7) 2_554
O2 C7 1.250(8) .
O3A C7 1.243(8) .
O3A Ni1 1.987(6) 7_565
O3B C7 1.290(18) .
O4 C8 1.266(7) .
O5 C8 1.241(7) .
N1 C15 1.376(7) .
N1 C12 1.441(8) .
N1 C9 1.447(9) .
N2 C20 1.379(7) .
N2 C10 1.468(8) .
N2 C11 1.474(8) .
N3 C17 1.318(7) .
N3 C13 1.349(8) .
N4 C22 1.338(8) .
N4 C18 1.340(8) .
N4 Ni1 2.076(5) 3_455
C1 C2 1.367(10) .
C1 C6 1.389(9) .
C2 C3 1.370(9) .
C3 C4 1.404(9) .
C3 C7 1.542(10) .
C4 C5 1.389(9) .
C4 C8 1.498(9) .
C5 C6 1.362(9) .
C9 C10 1.502(9) .
C11 C12 1.517(9) .
C13 C14 1.355(9) .
C14 C15 1.390(9) .
C15 C16 1.397(8) .
C16 C17 1.373(8) .
C18 C19 1.367(8) .
C19 C20 1.399(8) .
C20 C21 1.403(8) .
C21 C22 1.361(8) .
